data_9012084
loop_
_publ_author_name
'Catti, M.'
'Ferraris, G.'
'Ivaldi, G.'

_publ_section_title
;
 Hydrogen bonding in the crystalline state. Structure of talmessite,
 Ca2(Mg,Co)(AsO4)2*2H2O, and crystal chemistry of related minerals
;
_journal_name_full 'Bulletin de Mineralogie'
_journal_page_first 230
_journal_page_last 236
_journal_volume 100
_journal_year 1977
_chemical_compound_source 'Bou-Azzer, Morocco'
_chemical_formula_sum 'As2 Ca2 Co0.35 H4 Mg0.65 O10'
_chemical_name_mineral Talmessite
_space_group_IT_number 2
_symmetry_space_group_name_Hall '-P 1'
_symmetry_space_group_name_H-M 'P -1'
_cell_angle_alpha 97.3
_cell_angle_beta 108.7
_cell_angle_gamma 108.1
_cell_formula_units_Z 1
_cell_length_a 5.874
_cell_length_b 6.943
_cell_length_c 5.537
_cell_volume 196.762
_database_code_amcsd 0012065
_exptl_crystal_density_diffrn 3.633
_cod_original_formula_sum 'Ca2 (Mg.65 Co.35) As2 O10 H4'
_cod_database_code 9012084

loop_
_space_group_symop_operation_xyz
x,y,z
-x,-y,-z

loop_
_atom_site_aniso_label
_atom_site_aniso_U_11
_atom_site_aniso_U_22
_atom_site_aniso_U_33
_atom_site_aniso_U_12
_atom_site_aniso_U_13
_atom_site_aniso_U_23
Ca 0.00950 0.01608 0.00975 0.00722 0.00545 -0.00165
Mg 0.01380 0.02229 0.01672 0.00912 0.00469 -0.00279
Co 0.01380 0.02229 0.01672 0.00912 0.00469 -0.00279
As 0.00266 0.00823 0.00393 0.00165 0.00127 -0.00241
O1 0.01292 0.01799 0.01380 0.00747 0.00709 0.00418
O2 0.01127 0.01874 0.00925 0.00887 -0.00127 -0.00811
O3 0.01343 0.01140 0.01811 0.00798 0.00621 0.00127
O4 0.01140 0.01786 0.01925 0.00203 0.00950 -0.00367
Wat 0.00886 0.01368 0.00507 0.00570 0.00393 -0.00025

loop_
_atom_site_label
_atom_site_fract_x
_atom_site_fract_y
_atom_site_fract_z
_atom_site_occupancy
_atom_site_type_symbol
_atom_site_attached_hydrogens
Ca 0.29490 0.76220 0.65290 1.00000 Ca 0
Mg 0.00000 0.00000 0.00000 0.65000 Mg 0
Co 0.00000 0.00000 0.00000 0.35000 Co 0
As 0.33410 0.24600 0.67030 1.00000 As 0
O1 0.34200 0.12720 0.92170 1.00000 O 0
O2 0.23850 0.05040 0.39860 1.00000 O 0
O3 0.15500 0.39160 0.64120 1.00000 O 0
O4 0.63950 0.38640 0.71490 1.00000 O 0
Wat 0.95330 0.27780 0.07450 1.00000 O 2

loop_
_cod_changelog_entry_id
_cod_changelog_entry_author
_cod_changelog_entry_date
_cod_changelog_entry_text
1
;cod-tools version 3.8.0
Id: cif_guess_AMCSD_atom_types 9574 2023-05-10 09:00:05Z saulius
;
2023-05-10T18:53:46+03:00
;Derived atom types and hydrogen counts
from atom names that follow the AMCSD naming convention
(Wat == water, O-H == hydroxyl).
;

loop_
_cod_related_entry_id
_cod_related_entry_database
_cod_related_entry_code
1 AMCSD 0012065

_cod_duplicate_entry 9009704
